data_1542913
loop_
_publ_author_name
'Flamholc, Rafa\/l'
'Zakrzewski, Janusz'
'Makal, Anna'
'Brosseau, Arnaud'
'M\'etivier, R\'emi'

_publ_section_title
;
 Synthesis, regioselective aerobic Pd(ii)-catalyzed C-H bond alkenylation
 and the photophysical properties of pyrenylphenylpyrazoles.
;
_journal_issue 4
_journal_name_full
'Photochemical &amp; photobiological sciences : Official journal of the European Photochemistry Association and the European Society for Photobiology'
_journal_page_first 580
_journal_page_last 588
_journal_paper_doi 10.1039/c6pp00009f
_journal_volume 15
_journal_year 2016
_chemical_formula_moiety 'C25 H16 N2'
_chemical_formula_sum 'C25 H16 N2'
_chemical_formula_weight 344.40
_chemical_name_systematic '1-phenyl-3 (pyren-1-yl)-1H-pyrazole'
_space_group_crystal_system monoclinic
_space_group_IT_number 14
_space_group_name_Hall '-P 2ybc'
_space_group_name_H-M_alt 'P 1 21/c 1'
_symmetry_space_group_name_Hall '-P 2ybc'
_symmetry_space_group_name_H-M 'P 1 21/c 1'
_atom_sites_solution_hydrogens geom
_atom_sites_solution_primary iterative
_audit_creation_date 2014-06-17
_audit_creation_method
;
Olex2 1.2
(compiled 2014.05.21 svn.r2942 for OlexSys, GUI svn.r4846)
;
_audit_update_record
;
2015-03-16 deposited with the CCDC.
2016-03-21 downloaded from the CCDC.
;
_cell_angle_alpha 90
_cell_angle_beta 107.8620(15)
_cell_angle_gamma 90
_cell_formula_units_Z 4
_cell_length_a 9.94167(14)
_cell_length_b 11.68932(13)
_cell_length_c 15.15921(19)
_cell_measurement_reflns_used 54769
_cell_measurement_temperature 100.01(10)
_cell_measurement_theta_max 45.2590
_cell_measurement_theta_min 2.1380
_cell_volume 1676.76(4)
_computing_cell_refinement
;
CrysAlisPro, Agilent Technologies,
Version 1.171.37.31 (release 14-01-2014 CrysAlis171 .NET)
(compiled Jan 14 2014,18:38:05)
;
_computing_data_collection
;
CrysAlisPro, Agilent Technologies,
Version 1.171.37.31 (release 14-01-2014 CrysAlis171 .NET)
(compiled Jan 14 2014,18:38:05)
;
_computing_data_reduction
;
CrysAlisPro, Agilent Technologies,
Version 1.171.37.31 (release 14-01-2014 CrysAlis171 .NET)
(compiled Jan 14 2014,18:38:05)
;
_computing_molecular_graphics 'Olex2 (Dolomanov et al., 2009)'
_computing_publication_material 'Olex2 (Dolomanov et al., 2009)'
_computing_structure_refinement 'ShelXL (Sheldrick, 2008)'
_computing_structure_solution
;
Superflip (Palatinus & Chapuis, 2007;Palatinus & van der Lee, 2008;
Palatinus et al., 2012)
;
_diffrn_ambient_environment N~2~
_diffrn_ambient_temperature 100.01(10)
_diffrn_detector 'CCD plate'
_diffrn_detector_area_resol_mean 5.2195
_diffrn_detector_type Atlas
_diffrn_measured_fraction_theta_full 1.000
_diffrn_measured_fraction_theta_max 1.000
_diffrn_measurement_details
;
  1 omega  -79.00   33.00   1.0000    6.0000
omega____ theta____ kappa____ phi______ frames
    -       -0.7812  -77.0000   30.0000 112

  2 omega  -20.00   41.00   1.0000    6.0000
omega____ theta____ kappa____ phi______ frames
    -       -0.7812  -99.0000 -120.0000 61

  3 omega   16.00  128.00   1.0000   35.0000
omega____ theta____ kappa____ phi______ frames
    -       49.2559   77.0000 -120.0000 112

  4 omega   16.00  128.00   1.0000   35.0000
omega____ theta____ kappa____ phi______ frames
    -       49.2559   77.0000   60.0000 112

  5 omega  -25.00   79.00   1.0000   35.0000
omega____ theta____ kappa____ phi______ frames
    -       49.2559  -57.0000 -120.0000 104

  6 omega   23.00  125.00   1.0000   35.0000
omega____ theta____ kappa____ phi______ frames
    -       49.2559   37.0000  -30.0000 102

  7 omega   18.00  125.00   1.0000   35.0000
omega____ theta____ kappa____ phi______ frames
    -       49.2559   68.0000   12.6887 107

  8 omega   17.00  126.00   1.0000   35.0000
omega____ theta____ kappa____ phi______ frames
    -       49.2559   72.0000 -178.7171 109

  9 omega  -25.00   79.00   1.0000   35.0000
omega____ theta____ kappa____ phi______ frames
    -       49.2559  -57.0000   60.0000 104

 10 omega   20.00  123.00   1.0000   35.0000
omega____ theta____ kappa____ phi______ frames
    -       49.2559   57.0000  120.0000 103

 11 omega  -29.00   83.00   1.0000   35.0000
omega____ theta____ kappa____ phi______ frames
    -       49.2559  -77.0000    0.0000 112

 12 omega   65.00  123.00   1.0000   35.0000
omega____ theta____ kappa____ phi______ frames
    -       49.2559  137.0000  -70.0000 58

 13 omega    2.00   96.00   1.0000   35.0000
omega____ theta____ kappa____ phi______ frames
    -       49.2559 -125.0000    0.0000 94

 14 omega   20.00  123.00   1.0000   35.0000
omega____ theta____ kappa____ phi______ frames
    -       49.2559   57.0000 -150.0000 103

 15 omega   20.00  123.00   1.0000   35.0000
omega____ theta____ kappa____ phi______ frames
    -       49.2559   57.0000 -180.0000 103

 16 omega   73.00  124.00   1.0000   35.0000
omega____ theta____ kappa____ phi______ frames
    -       49.2559  125.0000  -30.0000 51

 17 omega   73.00  124.00   1.0000   35.0000
omega____ theta____ kappa____ phi______ frames
    -       49.2559  125.0000  150.0000 51

 18 omega   20.00  123.00   1.0000   35.0000
omega____ theta____ kappa____ phi______ frames
    -       49.2559   57.0000    0.0000 103

 19 omega   18.00  124.00   1.0000   35.0000
omega____ theta____ kappa____ phi______ frames
    -       49.2559   64.0000  -90.9337 106

 20 omega   16.00  128.00   1.0000   35.0000
omega____ theta____ kappa____ phi______ frames
    -       49.2559   77.0000  -30.0000 112

 21 omega   20.00  123.00   1.0000   35.0000
omega____ theta____ kappa____ phi______ frames
    -       49.2559   57.0000   60.0000 103

 22 omega  -80.00   23.00   1.0000   35.0000
omega____ theta____ kappa____ phi______ frames
    -      -50.8184   57.0000  120.0000 103

 23 omega  -45.00  -16.00   1.0000   35.0000
omega____ theta____ kappa____ phi______ frames
    -      -50.8184  -82.0000   44.4439 29

 24 omega  -46.00  -16.00   1.0000   35.0000
omega____ theta____ kappa____ phi______ frames
    -      -50.8184  -81.0000  166.7834 30

 25 omega  -45.00  -16.00   1.0000   35.0000
omega____ theta____ kappa____ phi______ frames
    -      -50.8184  -82.0000  -27.4479 29

 26 omega  -46.00  -16.00   1.0000   35.0000
omega____ theta____ kappa____ phi______ frames
    -      -50.8184  -81.0000  108.2608 30

 27 omega -108.00  -23.00   1.0000   35.0000
omega____ theta____ kappa____ phi______ frames
    -      -50.8184  125.0000 -180.0000 85

 28 omega  -46.00  -16.00   1.0000   35.0000
omega____ theta____ kappa____ phi______ frames
    -      -50.8184  -80.0000 -143.4290 30

 29 omega  -45.00  -16.00   1.0000   35.0000
omega____ theta____ kappa____ phi______ frames
    -      -50.8184  -82.0000  -91.5906 29

 30 omega  -45.00  -16.00   1.0000   35.0000
omega____ theta____ kappa____ phi______ frames
    -      -50.8184  -82.0000   56.2738 29

 31 omega -108.00  -23.00   1.0000   35.0000
omega____ theta____ kappa____ phi______ frames
    -      -50.8184  125.0000  150.0000 85
;
_diffrn_measurement_device 'four-circle diffractometer'
_diffrn_measurement_device_type 'SuperNova, Dual, Cu at zero, Atlas'
_diffrn_measurement_method '\w scans'
_diffrn_orient_matrix_UB_11 -0.0154828000
_diffrn_orient_matrix_UB_12 0.0568110000
_diffrn_orient_matrix_UB_13 0.0101843000
_diffrn_orient_matrix_UB_21 0.0278125000
_diffrn_orient_matrix_UB_22 -0.0117865000
_diffrn_orient_matrix_UB_23 0.0480770000
_diffrn_orient_matrix_UB_31 0.0678655000
_diffrn_orient_matrix_UB_32 0.0177783000
_diffrn_orient_matrix_UB_33 -0.0007489000
_diffrn_radiation_monochromator mirror
_diffrn_radiation_probe x-ray
_diffrn_radiation_type MoK\a
_diffrn_radiation_wavelength 0.71073
_diffrn_reflns_av_R_equivalents 0.0328
_diffrn_reflns_av_unetI/netI 0.0082
_diffrn_reflns_Laue_measured_fraction_full 1.000
_diffrn_reflns_Laue_measured_fraction_max 1.000
_diffrn_reflns_limit_h_max 12
_diffrn_reflns_limit_h_min -12
_diffrn_reflns_limit_k_max 15
_diffrn_reflns_limit_k_min -15
_diffrn_reflns_limit_l_max 19
_diffrn_reflns_limit_l_min -19
_diffrn_reflns_number 84822
_diffrn_reflns_point_group_measured_fraction_full 1.000
_diffrn_reflns_point_group_measured_fraction_max 1.000
_diffrn_reflns_theta_full 25.242
_diffrn_reflns_theta_max 27.496
_diffrn_reflns_theta_min 2.152
_diffrn_source 'SuperNova (Mo) X-ray Source'
_exptl_absorpt_coefficient_mu 0.080
_exptl_absorpt_correction_T_max 0.998
_exptl_absorpt_correction_T_min 0.995
_exptl_absorpt_correction_type gaussian
_exptl_absorpt_process_details
;
CrysAlisPro, Agilent Technologies,
Version 1.171.37.31 (release 14-01-2014 CrysAlis171 .NET)
(compiled Jan 14 2014,18:38:05)
Numerical absorption correction based on gaussian integration over
            a multifaceted crystal model
Empirical absorption correction using spherical harmonics,
 implemented in SCALE3 ABSPACK scaling algorithm.
;
_exptl_crystal_colour 'clear yellow'
_exptl_crystal_colour_lustre clear
_exptl_crystal_colour_primary yellow
_exptl_crystal_density_diffrn 1.364
_exptl_crystal_description prism
_exptl_crystal_F_000 720
_exptl_crystal_preparation Luminescent
_exptl_crystal_recrystallization_method 'Re-crystallisation from solvent: dichloromethane/hexane'
_exptl_crystal_size_max 0.3409
_exptl_crystal_size_mid 0.1965
_exptl_crystal_size_min 0.1383
_refine_diff_density_max 0.335
_refine_diff_density_min -0.202
_refine_diff_density_rms 0.045
_refine_ls_extinction_method none
_refine_ls_goodness_of_fit_ref 1.105
_refine_ls_hydrogen_treatment constr
_refine_ls_matrix_type full
_refine_ls_number_parameters 244
_refine_ls_number_reflns 3838
_refine_ls_number_restraints 0
_refine_ls_restrained_S_all 1.105
_refine_ls_R_factor_all 0.0443
_refine_ls_R_factor_gt 0.0422
_refine_ls_shift/su_max 0.001
_refine_ls_shift/su_mean 0.000
_refine_ls_structure_factor_coef Fsqd
_refine_ls_weighting_details
;
 w=1/[\s^2^(Fo^2^)+(0.0482P)^2^+1.0913P]
 where P=(Fo^2^+2Fc^2^)/3
;
_refine_ls_weighting_scheme calc
_refine_ls_wR_factor_gt 0.1187
_refine_ls_wR_factor_ref 0.1202
_reflns_Friedel_coverage 0.000
_reflns_number_gt 3583
_reflns_number_total 3838
_reflns_threshold_expression 'I > 2\s(I)'
_cod_data_source_file c6pp00009f2.cif
_cod_data_source_block RFpirazA_exp_198
_cod_depositor_comments 'Adding full bibliography for 1542913--1542914.cif.'
_cod_database_code 1542913
_shelxl_version_number 2013-2
_chemical_oxdiff_formula 'C25 H16 N2'
_shelx_space_group_comment
;
The symmetry employed for this shelxl refinement is uniquely defined
by the following loop, which should always be used as a source of
symmetry information in preference to the above space-group names.
They are only intended as comments.
;
_reflns_odcompleteness_completeness 99.97
_reflns_odcompleteness_iscentric 1
_reflns_odcompleteness_theta 26.32
_olex2_refinement_description
;
1. Fixed Uiso
 At 1.2 times of:
  All C(H) groups
2.a Aromatic/amide H refined with riding coordinates:
 C3(H3), C4(H4), C6(H6), C7(H7), C8(H8), C10(H10), C11(H11), C13(H13),
 C14(H14), C18(H18), C19(H19), C21(H21), C22(H22), C23(H23), C24(H24), C25(H25)
;
_olex2_computing_structure_refinement_long 'ShelXL (Sheldrick, 2008)'
_olex2_submission_special_instructions 'No special instructions were received'

loop_
_space_group_symop_operation_xyz
'x, y, z'
'-x, y+1/2, -z+1/2'
'-x, -y, -z'
'x, -y-1/2, z-1/2'

loop_
_atom_site_label
_atom_site_type_symbol
_atom_site_fract_x
_atom_site_fract_y
_atom_site_fract_z
_atom_site_U_iso_or_equiv
_atom_site_adp_type
_atom_site_occupancy
_atom_site_site_symmetry_order
_atom_site_calc_flag
_atom_site_refinement_flags_posn
N1 N -0.07685(12) 0.81559(10) 0.38186(7) 0.0197(2) Uani 1 1 d .
N2 N 0.01269(11) 0.72963(10) 0.42337(7) 0.0199(2) Uani 1 1 d .
C1 C 0.16249(13) 0.59184(11) 0.37813(9) 0.0188(3) Uani 1 1 d .
C2 C 0.28943(13) 0.59048(11) 0.35439(8) 0.0177(3) Uani 1 1 d .
C3 C 0.33576(14) 0.68561(11) 0.31054(9) 0.0204(3) Uani 1 1 d .
H3 H 0.2798 0.7509 0.2962 0.024 Uiso 1 1 calc R
C4 C 0.45860(14) 0.68215(12) 0.28970(9) 0.0218(3) Uani 1 1 d .
H4 H 0.4846 0.7450 0.2610 0.026 Uiso 1 1 calc R
C5 C 0.54982(14) 0.58436(12) 0.31069(9) 0.0199(3) Uani 1 1 d .
C6 C 0.67607(14) 0.57889(13) 0.28776(9) 0.0239(3) Uani 1 1 d .
H6 H 0.7011 0.6390 0.2557 0.029 Uiso 1 1 calc R
C7 C 0.76381(14) 0.48427(13) 0.31264(10) 0.0259(3) Uani 1 1 d .
H7 H 0.8465 0.4810 0.2962 0.031 Uiso 1 1 calc R
C8 C 0.72976(15) 0.39442(13) 0.36171(9) 0.0244(3) Uani 1 1 d .
H8 H 0.7916 0.3330 0.3799 0.029 Uiso 1 1 calc R
C9 C 0.60282(14) 0.39540(11) 0.38414(9) 0.0206(3) Uani 1 1 d .
C10 C 0.56282(15) 0.30262(12) 0.43285(9) 0.0235(3) Uani 1 1 d .
H10 H 0.6236 0.2407 0.4517 0.028 Uiso 1 1 calc R
C11 C 0.43881(15) 0.30350(11) 0.45191(9) 0.0229(3) Uani 1 1 d .
H11 H 0.4145 0.2411 0.4819 0.027 Uiso 1 1 calc R
C12 C 0.34343(14) 0.39910(11) 0.42673(8) 0.0189(3) Uani 1 1 d .
C13 C 0.21664(14) 0.40411(11) 0.44884(9) 0.0206(3) Uani 1 1 d .
H13 H 0.1910 0.3433 0.4798 0.025 Uiso 1 1 calc R
C14 C 0.12966(14) 0.49830(12) 0.42505(9) 0.0204(3) Uani 1 1 d .
H14 H 0.0463 0.4996 0.4408 0.024 Uiso 1 1 calc R
C15 C 0.38025(13) 0.49325(11) 0.37895(8) 0.0169(3) Uani 1 1 d .
C16 C 0.51061(13) 0.49082(11) 0.35747(8) 0.0181(3) Uani 1 1 d .
C17 C 0.06501(13) 0.69073(11) 0.35735(9) 0.0196(3) Uani 1 1 d .
C18 C 0.00827(14) 0.75264(12) 0.27375(9) 0.0223(3) Uani 1 1 d .
H18 H 0.0279 0.7421 0.2181 0.027 Uiso 1 1 calc R
C19 C -0.08139(14) 0.83118(12) 0.29221(9) 0.0218(3) Uani 1 1 d .
H19 H -0.1352 0.8850 0.2512 0.026 Uiso 1 1 calc R
C20 C -0.14830(14) 0.87959(11) 0.43350(9) 0.0201(3) Uani 1 1 d .
C21 C -0.27620(15) 0.93267(12) 0.38816(10) 0.0248(3) Uani 1 1 d .
H21 H -0.3162 0.9252 0.3244 0.030 Uiso 1 1 calc R
C22 C -0.34342(16) 0.99704(13) 0.43937(11) 0.0297(3) Uani 1 1 d .
H22 H -0.4282 1.0336 0.4095 0.036 Uiso 1 1 calc R
C23 C -0.28496(17) 1.00721(13) 0.53483(11) 0.0304(3) Uani 1 1 d .
H23 H -0.3305 1.0502 0.5687 0.036 Uiso 1 1 calc R
C24 C -0.15828(16) 0.95287(12) 0.57929(10) 0.0273(3) Uani 1 1 d .
H24 H -0.1196 0.9590 0.6433 0.033 Uiso 1 1 calc R
C25 C -0.08846(15) 0.88933(12) 0.52914(9) 0.0227(3) Uani 1 1 d .
H25 H -0.0029 0.8538 0.5591 0.027 Uiso 1 1 calc R

loop_
_atom_site_aniso_label
_atom_site_aniso_U_11
_atom_site_aniso_U_22
_atom_site_aniso_U_33
_atom_site_aniso_U_23
_atom_site_aniso_U_13
_atom_site_aniso_U_12
N1 0.0207(5) 0.0215(5) 0.0169(5) 0.0015(4) 0.0055(4) 0.0012(4)
N2 0.0205(5) 0.0207(5) 0.0184(5) 0.0006(4) 0.0060(4) 0.0012(4)
C1 0.0199(6) 0.0216(6) 0.0147(6) -0.0022(5) 0.0049(5) -0.0019(5)
C2 0.0195(6) 0.0191(6) 0.0139(6) -0.0009(4) 0.0043(5) -0.0030(5)
C3 0.0216(6) 0.0196(6) 0.0195(6) 0.0029(5) 0.0056(5) 0.0004(5)
C4 0.0233(6) 0.0225(6) 0.0198(6) 0.0048(5) 0.0069(5) -0.0033(5)
C5 0.0193(6) 0.0246(7) 0.0155(6) -0.0002(5) 0.0049(5) -0.0027(5)
C6 0.0211(6) 0.0317(7) 0.0195(6) 0.0001(5) 0.0071(5) -0.0035(5)
C7 0.0194(6) 0.0374(8) 0.0215(6) -0.0051(6) 0.0073(5) -0.0003(6)
C8 0.0229(6) 0.0276(7) 0.0205(6) -0.0052(5) 0.0035(5) 0.0044(5)
C9 0.0228(6) 0.0216(6) 0.0155(6) -0.0048(5) 0.0030(5) -0.0003(5)
C10 0.0298(7) 0.0175(6) 0.0202(6) -0.0013(5) 0.0034(5) 0.0032(5)
C11 0.0319(7) 0.0165(6) 0.0181(6) 0.0005(5) 0.0044(5) -0.0037(5)
C12 0.0232(6) 0.0184(6) 0.0137(5) -0.0022(4) 0.0034(5) -0.0038(5)
C13 0.0266(7) 0.0203(6) 0.0150(6) 0.0005(5) 0.0066(5) -0.0068(5)
C14 0.0202(6) 0.0263(7) 0.0159(6) -0.0023(5) 0.0074(5) -0.0044(5)
C15 0.0195(6) 0.0178(6) 0.0122(5) -0.0020(4) 0.0034(4) -0.0029(5)
C16 0.0198(6) 0.0202(6) 0.0131(5) -0.0029(4) 0.0032(4) -0.0025(5)
C17 0.0182(6) 0.0231(6) 0.0175(6) -0.0012(5) 0.0055(5) -0.0024(5)
C18 0.0221(6) 0.0287(7) 0.0161(6) -0.0001(5) 0.0058(5) -0.0005(5)
C19 0.0218(6) 0.0260(7) 0.0162(6) 0.0023(5) 0.0037(5) -0.0005(5)
C20 0.0240(6) 0.0169(6) 0.0219(6) 0.0008(5) 0.0106(5) -0.0015(5)
C21 0.0273(7) 0.0236(7) 0.0233(7) 0.0025(5) 0.0077(5) 0.0020(5)
C22 0.0303(7) 0.0233(7) 0.0380(8) 0.0038(6) 0.0142(6) 0.0066(6)
C23 0.0400(8) 0.0211(7) 0.0370(8) -0.0014(6) 0.0222(7) 0.0027(6)
C24 0.0380(8) 0.0239(7) 0.0235(7) -0.0017(5) 0.0146(6) -0.0029(6)
C25 0.0264(7) 0.0214(6) 0.0213(6) 0.0014(5) 0.0088(5) -0.0006(5)

loop_
_atom_type_symbol
_atom_type_description
_atom_type_scat_dispersion_real
_atom_type_scat_dispersion_imag
_atom_type_scat_source
C C 0.0033 0.0016 'International Tables Vol C Tables 4.2.6.8 and 6.1.1.4'
H H 0.0000 0.0000 'International Tables Vol C Tables 4.2.6.8 and 6.1.1.4'
N N 0.0061 0.0033 'International Tables Vol C Tables 4.2.6.8 and 6.1.1.4'

loop_
_exptl_crystal_face_index_h
_exptl_crystal_face_index_k
_exptl_crystal_face_index_l
_exptl_crystal_face_perp_dist
_exptl_oxdiff_crystal_face_indexfrac_h
_exptl_oxdiff_crystal_face_indexfrac_k
_exptl_oxdiff_crystal_face_indexfrac_l
_exptl_oxdiff_crystal_face_x
_exptl_oxdiff_crystal_face_y
_exptl_oxdiff_crystal_face_z
0 4 5 0.0576 -0.0000 4.0000 5.0000 0.2782 0.1932 0.0674
2 5 2 0.0692 2.0000 5.0000 2.0000 0.2735 0.0928 0.2231
-2 -5 -2 0.0692 -2.0000 -5.0000 -2.0000 -0.2735 -0.0928 -0.2231
-1 -5 2 0.0916 -1.0000 -5.0000 2.0001 -0.2482 0.1273 -0.1583
1 5 -2 0.0916 1.0000 5.0000 -2.0001 0.2482 -0.1273 0.1583
2 -5 -1 0.0830 2.0000 -5.0000 -0.9999 -0.3252 0.0665 0.0476
4 5 -4 0.1122 4.0000 5.0000 -4.0001 0.1814 -0.1400 0.3634
-5 3 0 0.1321 -5.0000 3.0000 -0.0000 0.2478 -0.1744 -0.2860
-3 5 -1 0.1209 -3.0000 5.0000 -1.0001 0.3203 -0.1905 -0.1140
4 -5 -3 0.1108 4.0000 -5.0000 -2.9999 -0.3765 0.0260 0.1848
-3 -5 -4 0.0789 -3.0000 -5.0000 -4.0000 -0.2783 -0.2168 -0.2895
-2 -5 -5 0.0720 -2.0000 -5.0000 -5.0000 -0.3040 -0.2371 -0.2209
1 -2 -5 0.1348 1.0000 -2.0000 -5.0000 -0.1800 -0.1890 0.0361
3 -1 -5 0.1495 3.0000 -1.0000 -5.0000 -0.1542 -0.1452 0.1896
-1 0 -5 0.0898 -1.0000 -0.0000 -5.0000 -0.0354 -0.2682 -0.0641
-4 -1 -5 0.0870 -4.0000 -1.0000 -5.0000 -0.0458 -0.3398 -0.2855
0 0 1 0.0953 -0.0000 0.0000 1.0000 0.0102 0.0481 -0.0007
1 0 5 0.1042 1.0000 0.0000 5.0000 0.0354 0.2682 0.0641
5 1 3 0.1301 5.0000 1.0000 3.0000 0.0100 0.2715 0.3549
0 -1 1 0.0759 -0.0000 -1.0000 1.0000 -0.0466 0.0599 -0.0185
3 -5 3 0.1057 3.0000 -5.0000 3.0001 -0.2999 0.2866 0.1125
1 -5 2 0.0705 1.0000 -5.0000 2.0001 -0.2792 0.1829 -0.0225
2 -5 1 0.0887 2.0000 -5.0000 1.0001 -0.3048 0.1626 0.0461
0 2 -5 0.1019 0.0000 2.0000 -5.0001 0.0627 -0.2640 0.0393
3 3 -5 0.1268 3.0000 3.0000 -5.0001 0.0731 -0.1923 0.2607
-5 1 -3 0.1043 -5.0000 1.0000 -3.0000 0.1037 -0.2951 -0.3193
-2 5 -5 0.1169 -2.0000 5.0000 -5.0001 0.2641 -0.3549 -0.0431

loop_
_geom_angle_atom_site_label_1
_geom_angle_atom_site_label_2
_geom_angle_atom_site_label_3
_geom_angle
N2 N1 C20 120.03(10)
C19 N1 N2 112.20(11)
C19 N1 C20 127.73(11)
C17 N2 N1 104.69(10)
C2 C1 C17 122.14(11)
C14 C1 C2 119.14(12)
C14 C1 C17 118.70(12)
C1 C2 C3 123.01(12)
C1 C2 C15 118.99(11)
C15 C2 C3 117.92(11)
C4 C3 C2 121.58(12)
C3 C4 C5 121.82(12)
C6 C5 C4 122.33(12)
C6 C5 C16 119.45(12)
C16 C5 C4 118.21(12)
C7 C6 C5 120.31(13)
C6 C7 C8 120.85(13)
C7 C8 C9 120.59(13)
C8 C9 C10 122.00(13)
C8 C9 C16 119.12(13)
C16 C9 C10 118.88(12)
C11 C10 C9 121.32(12)
C10 C11 C12 121.32(12)
C13 C12 C11 122.46(12)
C13 C12 C15 118.64(12)
C15 C12 C11 118.89(12)
C14 C13 C12 120.60(12)
C13 C14 C1 122.20(12)
C2 C15 C16 120.08(11)
C12 C15 C2 120.43(12)
C12 C15 C16 119.48(12)
C5 C16 C9 119.60(12)
C5 C16 C15 120.31(12)
C9 C16 C15 120.09(12)
N2 C17 C1 119.00(11)
N2 C17 C18 110.80(12)
C18 C17 C1 130.13(12)
C19 C18 C17 105.40(11)
N1 C19 C18 106.92(12)
C21 C20 N1 119.87(12)
C21 C20 C25 120.76(12)
C25 C20 N1 119.37(12)
C22 C21 C20 119.21(13)
C23 C22 C21 120.58(14)
C24 C23 C22 119.64(13)
C23 C24 C25 120.66(14)
C24 C25 C20 119.15(13)

loop_
_geom_bond_atom_site_label_1
_geom_bond_atom_site_label_2
_geom_bond_distance
N1 N2 1.3617(15)
N1 C19 1.3582(17)
N1 C20 1.4207(17)
N2 C17 1.3410(17)
C1 C2 1.4146(17)
C1 C14 1.3966(18)
C1 C17 1.4790(18)
C2 C3 1.4417(17)
C2 C15 1.4280(18)
C3 C4 1.3525(19)
C4 C5 1.4329(19)
C5 C6 1.4028(18)
C5 C16 1.4213(18)
C6 C7 1.387(2)
C7 C8 1.388(2)
C8 C9 1.4041(19)
C9 C10 1.4352(19)
C9 C16 1.4214(18)
C10 C11 1.350(2)
C11 C12 1.4394(19)
C12 C13 1.4014(18)
C12 C15 1.4256(17)
C13 C14 1.3780(19)
C15 C16 1.4301(17)
C17 C18 1.4175(18)
C18 C19 1.367(2)
C20 C21 1.3922(19)
C20 C25 1.3926(19)
C21 C22 1.391(2)
C22 C23 1.389(2)
C23 C24 1.387(2)
C24 C25 1.391(2)

loop_
_geom_torsion_atom_site_label_1
_geom_torsion_atom_site_label_2
_geom_torsion_atom_site_label_3
_geom_torsion_atom_site_label_4
_geom_torsion
N1 N2 C17 C1 -177.15(11)
N1 N2 C17 C18 0.08(14)
N1 C20 C21 C22 -178.64(12)
N1 C20 C25 C24 179.48(12)
N2 N1 C19 C18 0.06(15)
N2 N1 C20 C21 -154.28(12)
N2 N1 C20 C25 26.34(18)
N2 C17 C18 C19 -0.05(15)
C1 C2 C3 C4 179.20(12)
C1 C2 C15 C12 -0.05(18)
C1 C2 C15 C16 -178.68(11)
C1 C17 C18 C19 176.79(13)
C2 C1 C14 C13 -0.27(19)
C2 C1 C17 N2 -134.19(13)
C2 C1 C17 C18 49.2(2)
C2 C3 C4 C5 -0.5(2)
C2 C15 C16 C5 -0.73(18)
C2 C15 C16 C9 178.29(11)
C3 C2 C15 C12 176.78(11)
C3 C2 C15 C16 -1.85(17)
C3 C4 C5 C6 178.71(13)
C3 C4 C5 C16 -2.12(19)
C4 C5 C6 C7 177.50(12)
C4 C5 C16 C9 -176.32(11)
C4 C5 C16 C15 2.71(18)
C5 C6 C7 C8 -1.0(2)
C6 C5 C16 C9 2.88(18)
C6 C5 C16 C15 -178.09(11)
C6 C7 C8 C9 2.5(2)
C7 C8 C9 C10 178.48(12)
C7 C8 C9 C16 -1.21(19)
C8 C9 C10 C11 -178.34(13)
C8 C9 C16 C5 -1.45(18)
C8 C9 C16 C15 179.51(11)
C9 C10 C11 C12 -2.0(2)
C10 C9 C16 C5 178.85(11)
C10 C9 C16 C15 -0.18(18)
C10 C11 C12 C13 -177.49(12)
C10 C11 C12 C15 1.36(19)
C11 C12 C13 C14 178.68(12)
C11 C12 C15 C2 -178.84(11)
C11 C12 C15 C16 -0.20(17)
C12 C13 C14 C1 0.29(19)
C12 C15 C16 C5 -179.37(11)
C12 C15 C16 C9 -0.35(18)
C13 C12 C15 C2 0.07(18)
C13 C12 C15 C16 178.70(11)
C14 C1 C2 C3 -176.51(12)
C14 C1 C2 C15 0.15(18)
C14 C1 C17 N2 43.96(17)
C14 C1 C17 C18 -132.66(15)
C15 C2 C3 C4 2.51(19)
C15 C12 C13 C14 -0.18(18)
C16 C5 C6 C7 -1.66(19)
C16 C9 C10 C11 1.35(19)
C17 C1 C2 C3 1.63(19)
C17 C1 C2 C15 178.29(11)
C17 C1 C14 C13 -178.48(12)
C17 C18 C19 N1 -0.01(15)
C19 N1 N2 C17 -0.09(14)
C19 N1 C20 C21 28.3(2)
C19 N1 C20 C25 -151.03(13)
C20 N1 N2 C17 -177.84(11)
C20 N1 C19 C18 177.60(12)
C20 C21 C22 C23 -0.9(2)
C21 C20 C25 C24 0.1(2)
C21 C22 C23 C24 0.2(2)
C22 C23 C24 C25 0.7(2)
C23 C24 C25 C20 -0.8(2)
C25 C20 C21 C22 0.7(2)
